data_2220823
loop_
_publ_author_name
'Arshad, Muhammad Nadeem'
'Tahir, M. Nawaz'
'Khan, Islam Ullah'
'Siddiqui, Waseeq Ahmad'
'Shafiq, Muhammad'

_publ_section_title
;
 4-(2-Iodobenzenesulfonamido)benzoic acid monohydrate
;
_journal_coeditor_code HK2605
_journal_issue 2
_journal_name_full 'Acta Crystallographica Section E'
_journal_page_first o230
_journal_paper_doi 10.1107/S1600536808043754
_journal_volume 65
_journal_year 2009
_chemical_formula_iupac 'C13 H10 I N O4 S, H2 O'
_chemical_formula_moiety 'C13 H10 I N O4 S, H2 O'
_chemical_formula_sum 'C13 H12 I N O5 S'
_chemical_formula_weight 421.20
_chemical_name_systematic
;
4-(2-Iodobenzenesulfonamido)benzoic acid monohydrate
;
_space_group_IT_number 14
_symmetry_cell_setting monoclinic
_symmetry_space_group_name_Hall '-P 2ybc'
_symmetry_space_group_name_H-M 'P 1 21/c 1'
_atom_sites_solution_hydrogens geom
_atom_sites_solution_primary direct
_atom_sites_solution_secondary difmap
_audit_creation_method SHELXL-97
_cell_angle_alpha 90
_cell_angle_beta 117.472(3)
_cell_angle_gamma 90
_cell_formula_units_Z 4
_cell_length_a 13.8049(9)
_cell_length_b 8.2756(5)
_cell_length_c 14.7928(10)
_cell_measurement_reflns_used 3638
_cell_measurement_temperature 296(2)
_cell_measurement_theta_max 28.30
_cell_measurement_theta_min 2.76
_cell_volume 1499.42(17)
_computing_cell_refinement 'SAINT (Bruker, 2007)'
_computing_data_collection 'APEX2 (Bruker, 2007)'
_computing_data_reduction 'SAINT (Bruker, 2007)'
_computing_molecular_graphics 'ORTEP-3 for Windows (Farrugia, 1997) and PLATON (Spek, 2003)'
_computing_publication_material
;
WinGX (Farrugia, 1999) and PLATON (Spek, 2003)
;
_computing_structure_refinement 'SHELXL97 (Sheldrick, 2008)'
_computing_structure_solution 'SHELXS97 (Sheldrick, 2008)'
_diffrn_ambient_temperature 296(2)
_diffrn_detector_area_resol_mean 7.40
_diffrn_measured_fraction_theta_full 0.997
_diffrn_measured_fraction_theta_max 0.988
_diffrn_measurement_device_type 'Bruker Kappa APEXII CCD'
_diffrn_measurement_method \w
_diffrn_radiation_monochromator graphite
_diffrn_radiation_source 'fine-focus sealed tube'
_diffrn_radiation_type MoK\a
_diffrn_radiation_wavelength 0.71073
_diffrn_reflns_av_R_equivalents 0.0413
_diffrn_reflns_av_sigmaI/netI 0.0811
_diffrn_reflns_limit_h_max 18
_diffrn_reflns_limit_h_min -15
_diffrn_reflns_limit_k_max 6
_diffrn_reflns_limit_k_min -11
_diffrn_reflns_limit_l_max 19
_diffrn_reflns_limit_l_min -19
_diffrn_reflns_number 9099
_diffrn_reflns_theta_full 25.00
_diffrn_reflns_theta_max 28.30
_diffrn_reflns_theta_min 2.76
_diffrn_standards_number 0
_exptl_absorpt_coefficient_mu 2.295
_exptl_absorpt_correction_T_max 0.849
_exptl_absorpt_correction_T_min 0.754
_exptl_absorpt_correction_type multi-scan
_exptl_absorpt_process_details '(SADABS; Bruker, 2005)'
_exptl_crystal_colour 'light brown'
_exptl_crystal_density_diffrn 1.866
_exptl_crystal_density_method 'not measured'
_exptl_crystal_description needle
_exptl_crystal_F_000 824
_exptl_crystal_size_max 0.28
_exptl_crystal_size_mid 0.10
_exptl_crystal_size_min 0.07
_refine_diff_density_max 0.548
_refine_diff_density_min -0.539
_refine_ls_extinction_method none
_refine_ls_goodness_of_fit_ref 1.006
_refine_ls_hydrogen_treatment mixed
_refine_ls_matrix_type full
_refine_ls_number_parameters 193
_refine_ls_number_reflns 3687
_refine_ls_number_restraints 1
_refine_ls_restrained_S_all 1.006
_refine_ls_R_factor_all 0.1113
_refine_ls_R_factor_gt 0.0457
_refine_ls_shift/su_max 0.000
_refine_ls_shift/su_mean 0.000
_refine_ls_structure_factor_coef Fsqd
_refine_ls_weighting_details 'calc w=1/[\s^2^(Fo^2^)+(0.0445P)^2^] where P=(Fo^2^+2Fc^2^)/3'
_refine_ls_weighting_scheme calc
_refine_ls_wR_factor_gt 0.0931
_refine_ls_wR_factor_ref 0.1115
_reflns_number_gt 2022
_reflns_number_total 3687
_reflns_threshold_expression I>2\s(I)
_cod_data_source_file hk2605.cif
_cod_data_source_block I
_cod_original_sg_symbol_H-M 'P 21/c'
_cod_database_code 2220823
_cod_database_fobs_code 2220823

loop_
_symmetry_equiv_pos_site_id
_symmetry_equiv_pos_as_xyz
1 x,y,z
2 -x,1/2+y,1/2-z
3 -x,-y,-z
4 x,1/2-y,1/2+z

loop_
_atom_site_aniso_label
_atom_site_aniso_U_11
_atom_site_aniso_U_22
_atom_site_aniso_U_33
_atom_site_aniso_U_12
_atom_site_aniso_U_13
_atom_site_aniso_U_23
I1 0.0626(3) 0.0469(3) 0.0680(3) 0.0006(2) 0.0429(2) 0.0116(2)
S1 0.0343(6) 0.0313(8) 0.0384(9) -0.0025(6) 0.0171(6) -0.0039(6)
O1 0.049(2) 0.043(2) 0.056(3) -0.0132(17) 0.0343(19) -0.0061(19)
O2 0.0403(19) 0.029(2) 0.050(2) 0.0031(16) 0.0165(17) -0.0062(18)
O3 0.086(3) 0.032(3) 0.043(3) 0.003(2) 0.010(2) -0.007(2)
O4 0.105(3) 0.027(3) 0.045(3) 0.005(2) 0.004(2) 0.005(2)
O5 0.046(2) 0.076(4) 0.100(4) -0.015(2) 0.003(2) 0.054(3)
N1 0.053(3) 0.023(2) 0.029(3) -0.0021(19) 0.012(2) 0.003(2)
C1 0.035(3) 0.024(3) 0.028(3) 0.002(2) 0.014(2) -0.001(2)
C2 0.039(3) 0.028(3) 0.044(4) 0.002(2) 0.021(3) -0.007(2)
C3 0.043(3) 0.042(4) 0.070(5) -0.003(3) 0.027(3) -0.016(3)
C4 0.046(3) 0.051(4) 0.049(4) 0.008(3) 0.002(3) -0.011(3)
C5 0.073(4) 0.041(4) 0.032(4) 0.009(3) 0.010(3) -0.001(3)
C6 0.054(3) 0.037(4) 0.040(4) -0.005(3) 0.020(3) -0.003(3)
C7 0.030(2) 0.028(3) 0.038(4) 0.000(2) 0.013(2) -0.004(3)
C8 0.052(3) 0.023(3) 0.041(4) 0.001(2) 0.020(3) 0.006(3)
C9 0.050(3) 0.028(3) 0.033(3) 0.000(2) 0.017(3) 0.001(2)
C10 0.028(2) 0.032(3) 0.035(3) -0.002(2) 0.012(2) -0.002(3)
C11 0.044(3) 0.023(3) 0.046(4) 0.000(2) 0.017(3) 0.007(3)
C12 0.050(3) 0.033(3) 0.027(3) 0.001(2) 0.010(3) 0.003(2)
C13 0.036(3) 0.030(3) 0.048(4) 0.004(2) 0.010(3) 0.002(3)

loop_
_atom_site_type_symbol
_atom_site_label
_atom_site_fract_x
_atom_site_fract_y
_atom_site_fract_z
_atom_site_U_iso_or_equiv
_atom_site_thermal_displace_type
_atom_site_calc_flag
_atom_site_refinement_flags
_atom_site_occupancy
I I1 0.05915(3) -0.04749(5) 0.26394(3) 0.0542(2) Uani . . 1.000
S S1 0.25343(9) 0.13703(16) 0.19929(10) 0.0345(4) Uani . . 1.000
O O1 0.3085(3) 0.2410(4) 0.1612(3) 0.0454(14) Uani . . 1.000
O O2 0.2710(3) -0.0328(4) 0.2010(3) 0.0415(11) Uani . . 1.000
O O3 0.4294(3) 0.7980(5) 0.6032(3) 0.0614(17) Uani . . 1.000
O O4 0.3555(4) 0.9284(5) 0.4580(3) 0.0710(17) Uani . . 1.000
O O5 0.4923(3) 0.4220(5) 0.1937(3) 0.086(2) Uani . . 1.000
N N1 0.2852(3) 0.1876(5) 0.3139(3) 0.0377(16) Uani . . 1.000
C C1 0.1119(4) 0.1750(5) 0.1231(4) 0.0292(17) Uani . . 1.000
C C2 0.0316(4) 0.1050(6) 0.1405(4) 0.0363(19) Uani . . 1.000
C C3 -0.0775(4) 0.1337(7) 0.0725(5) 0.051(2) Uani . . 1.000
C C4 -0.1052(5) 0.2319(8) -0.0099(5) 0.056(2) Uani . . 1.000
C C5 -0.0257(5) 0.2994(7) -0.0279(4) 0.054(2) Uani . . 1.000
C C6 0.0834(4) 0.2707(6) 0.0389(4) 0.044(2) Uani . . 1.000
C C7 0.3051(3) 0.3426(6) 0.3580(4) 0.0331(18) Uani . . 1.000
C C8 0.3537(4) 0.3529(6) 0.4634(4) 0.0392(19) Uani . . 1.000
C C9 0.3778(4) 0.5001(6) 0.5106(4) 0.0378(17) Uani . . 1.000
C C10 0.3543(3) 0.6425(6) 0.4554(4) 0.0327(16) Uani . . 1.000
C C11 0.3061(4) 0.6315(6) 0.3498(4) 0.0391(19) Uani . . 1.000
C C12 0.2810(4) 0.4842(6) 0.3012(4) 0.0397(17) Uani . . 1.000
C C13 0.3791(4) 0.8042(7) 0.5038(5) 0.0417(19) Uani . . 1.000
H H1 0.29097 0.10916 0.35421 0.0453 Uiso . . 1.000
H H3 -0.13213 0.08538 0.08334 0.0614 Uiso . . 1.000
H H3O 0.440(5) 0.896(8) 0.634(5) 0.0734 Uiso . . 1.000
H H4 -0.17827 0.25271 -0.05378 0.0676 Uiso . . 1.000
H H5 -0.04448 0.36446 -0.08481 0.0649 Uiso . . 1.000
H H6 0.13757 0.31670 0.02652 0.0534 Uiso . . 1.000
H H8 0.36997 0.25903 0.50216 0.0469 Uiso . . 1.000
H H9 0.41064 0.50465 0.58138 0.0457 Uiso . . 1.000
H H11 0.29045 0.72558 0.31126 0.0474 Uiso . . 1.000
H H12 0.24791 0.47936 0.23047 0.0474 Uiso . . 1.000
H H5A 0.55225 0.43714 0.24163 0.1030 Uiso . . 1.000
H H5B 0.44825 0.35754 0.20513 0.1030 Uiso . . 1.000

loop_
_atom_type_symbol
_atom_type_description
_atom_type_scat_dispersion_real
_atom_type_scat_dispersion_imag
_atom_type_scat_source
S S 0.1246 0.1234 'International Tables Vol C Tables 4.2.6.8 and 6.1.1.4'
O O 0.0106 0.0060 'International Tables Vol C Tables 4.2.6.8 and 6.1.1.4'
N N 0.0061 0.0033 'International Tables Vol C Tables 4.2.6.8 and 6.1.1.4'
I I -0.4742 1.8119 'International Tables Vol C Tables 4.2.6.8 and 6.1.1.4'
H H 0.0000 0.0000 'International Tables Vol C Tables 4.2.6.8 and 6.1.1.4'
C C 0.0033 0.0016 'International Tables Vol C Tables 4.2.6.8 and 6.1.1.4'

loop_
_geom_angle_atom_site_label_1
_geom_angle_atom_site_label_2
_geom_angle_atom_site_label_3
_geom_angle_site_symmetry_1
_geom_angle_site_symmetry_2
_geom_angle_site_symmetry_3
_geom_angle
_geom_angle_publ_flag
O1 S1 O2 . . . 119.0(3) no
O1 S1 N1 . . . 109.0(2) no
O1 S1 C1 . . . 105.9(2) no
O2 S1 N1 . . . 106.2(2) no
O2 S1 C1 . . . 108.3(2) no
N1 S1 C1 . . . 108.1(3) no
C13 O3 H3O . . . 114(4) no
H5A O5 H5B . . . 116.00 no
S1 N1 C7 . . . 129.0(4) no
C7 N1 H1 . . . 116.00 no
S1 N1 H1 . . . 115.00 no
S1 C1 C2 . . . 123.5(4) no
S1 C1 C6 . . . 116.7(5) no
C2 C1 C6 . . . 119.6(5) no
I1 C2 C1 . . . 125.2(4) no
C1 C2 C3 . . . 119.3(5) no
I1 C2 C3 . . . 115.6(4) no
C2 C3 C4 . . . 120.7(6) no
C3 C4 C5 . . . 120.0(6) no
C4 C5 C6 . . . 119.9(5) no
C1 C6 C5 . . . 120.5(6) no
C8 C7 C12 . . . 119.0(5) no
N1 C7 C8 . . . 117.8(4) no
N1 C7 C12 . . . 123.2(5) no
C7 C8 C9 . . . 120.4(5) no
C8 C9 C10 . . . 121.5(5) no
C9 C10 C11 . . . 117.9(5) no
C11 C10 C13 . . . 119.1(5) no
C9 C10 C13 . . . 123.0(5) no
C10 C11 C12 . . . 121.3(5) no
C7 C12 C11 . . . 119.9(5) no
O3 C13 C10 . . . 113.2(5) no
O4 C13 C10 . . . 124.3(6) no
O3 C13 O4 . . . 122.6(6) no
C2 C3 H3 . . . 120.00 no
C4 C3 H3 . . . 120.00 no
C5 C4 H4 . . . 120.00 no
C3 C4 H4 . . . 120.00 no
C4 C5 H5 . . . 120.00 no
C6 C5 H5 . . . 120.00 no
C5 C6 H6 . . . 120.00 no
C1 C6 H6 . . . 120.00 no
C7 C8 H8 . . . 120.00 no
C9 C8 H8 . . . 120.00 no
C10 C9 H9 . . . 119.00 no
C8 C9 H9 . . . 119.00 no
C10 C11 H11 . . . 119.00 no
C12 C11 H11 . . . 119.00 no
C7 C12 H12 . . . 120.00 no
C11 C12 H12 . . . 120.00 no

loop_
_geom_bond_atom_site_label_1
_geom_bond_atom_site_label_2
_geom_bond_site_symmetry_1
_geom_bond_site_symmetry_2
_geom_bond_distance
_geom_bond_publ_flag
I1 C2 . . 2.105(5) no
S1 O1 . . 1.425(4) no
S1 O2 . . 1.425(4) no
S1 N1 . . 1.599(4) no
S1 C1 . . 1.776(6) no
O3 C13 . . 1.306(8) no
O4 C13 . . 1.191(7) no
O3 H3O . . 0.91(7) no
O5 H5A . . 0.8100 no
O5 H5B . . 0.8800 no
N1 C7 . . 1.408(6) no
N1 H1 . . 0.8600 no
C1 C2 . . 1.376(8) no
C1 C6 . . 1.372(7) no
C2 C3 . . 1.392(9) no
C3 C4 . . 1.365(9) no
C4 C5 . . 1.363(10) no
C5 C6 . . 1.389(9) no
C7 C8 . . 1.387(7) no
C7 C12 . . 1.390(7) no
C8 C9 . . 1.367(7) no
C9 C10 . . 1.384(7) no
C10 C13 . . 1.481(8) no
C10 C11 . . 1.390(7) no
C11 C12 . . 1.376(7) no
C3 H3 . . 0.9300 no
C4 H4 . . 0.9300 no
C5 H5 . . 0.9300 no
C6 H6 . . 0.9300 no
C8 H8 . . 0.9300 no
C9 H9 . . 0.9300 no
C11 H11 . . 0.9300 no
C12 H12 . . 0.9300 no

loop_
_geom_contact_atom_site_label_1
_geom_contact_atom_site_label_2
_geom_contact_distance
_geom_contact_site_symmetry_1
_geom_contact_site_symmetry_2
_geom_contact_publ_flag
I1 O2 3.456(5) . . no
I1 N1 3.456(4) . . no
I1 C4 3.853(7) . 2_545 no
I1 C2 3.671(5) . 2_545 no
I1 C3 3.509(6) . 2_545 no
I1 H1 3.1200 . . no
S1 H12 2.8800 . . no
S1 H5A 2.9200 . 2_645 no
O1 O5 2.791(6) . . no
O1 C12 3.035(7) . . no
O1 C8 3.353(7) . 4_554 no
O2 C4 3.158(8) . 3_555 no
O2 O5 2.924(6) . 2_645 no
O2 I1 3.456(5) . . no
O3 O5 2.616(6) . 4_565 no
O4 N1 2.860(6) . 1_565 no
O5 O3 2.616(6) . 4_564 no
O5 C13 3.379(7) . 4_564 no
O5 O2 2.924(6) . 2_655 no
O5 O1 2.791(6) . . no
O1 H12 2.5400 . . no
O1 H5B 1.9800 . . no
O1 H6 2.3600 . . no
O1 H8 2.8500 . 4_554 no
O2 H4 2.6700 . 3_555 no
O2 H11 2.5200 . 1_545 no
O2 H5A 2.2000 . 2_645 no
O3 H9 2.4500 . . no
O3 H5B 2.8500 . 3_666 no
O4 H1 2.0300 . 1_565 no
O4 H8 2.8000 . 1_565 no
O4 H11 2.5600 . . no
O5 H3O 1.73(7) . 4_564 no
N1 O4 2.860(6) . 1_545 no
N1 I1 3.456(4) . . no
C2 I1 3.671(5) . 2_555 no
C3 I1 3.509(6) . 2_555 no
C4 O2 3.158(8) . 3_555 no
C4 I1 3.853(7) . 2_555 no
C5 C5 3.416(8) . 3_565 no
C8 O1 3.353(7) . 4_555 no
C9 C9 3.530(9) . 3_666 no
C12 O1 3.035(7) . . no
C13 O5 3.379(7) . 4_565 no
C9 H3 3.1000 . 2_555 no
C10 H3 2.8900 . 2_555 no
C11 H3 3.0100 . 2_555 no
H1 I1 3.1200 . . no
H1 H8 2.3100 . . no
H1 O4 2.0300 . 1_545 no
H3 C10 2.8900 . 2_545 no
H3 C9 3.1000 . 2_545 no
H3 C11 3.0100 . 2_545 no
H3O O5 1.73(7) . 4_565 no
H3O H5A 2.1400 . 4_565 no
H3O H5B 2.2700 . 4_565 no
H4 O2 2.6700 . 3_555 no
H5A O2 2.2000 . 2_655 no
H5A H9 2.4700 . 3_666 no
H5A S1 2.9200 . 2_655 no
H5A H3O 2.1400 . 4_564 no
H5B O1 1.9800 . . no
H5B O3 2.8500 . 3_666 no
H5B H3O 2.2700 . 4_564 no
H6 O1 2.3600 . . no
H8 O4 2.8000 . 1_545 no
H8 H1 2.3100 . . no
H8 O1 2.8500 . 4_555 no
H9 O3 2.4500 . . no
H9 H5A 2.4700 . 3_666 no
H11 O2 2.5200 . 1_565 no
H11 O4 2.5600 . . no
H12 O1 2.5400 . . no
H12 S1 2.8800 . . no

loop_
_geom_hbond_atom_site_label_D
_geom_hbond_atom_site_label_H
_geom_hbond_atom_site_label_A
_geom_hbond_site_symmetry_A
_geom_hbond_distance_DH
_geom_hbond_distance_HA
_geom_hbond_distance_DA
_geom_hbond_angle_DHA
_geom_hbond_publ_flag
N1 H1 O4 1_545 0.86 2.03 2.860(6) 161.00 yes
O3 H3O O5 4_565 0.91(7) 1.73(7) 2.616(6) 165(7) yes
O5 H5A O2 2_655 0.81 2.20 2.924(6) 149.00 yes
O5 H5B O1 . 0.88 1.98 2.791(6) 152.00 yes
C6 H6 O1 . 0.93 2.36 2.793(7) 108.00 yes
C11 H11 O2 1_565 0.93 2.52 3.437(6) 171.00 yes
C12 H12 O1 . 0.93 2.54 3.035(7) 114.00 yes
C3 H3 Cg2 2_545 0.93 2.90 3.818(7) 168.00 yes

loop_
_geom_torsion_atom_site_label_1
_geom_torsion_atom_site_label_2
_geom_torsion_atom_site_label_3
_geom_torsion_atom_site_label_4
_geom_torsion_site_symmetry_1
_geom_torsion_site_symmetry_2
_geom_torsion_site_symmetry_3
_geom_torsion_site_symmetry_4
_geom_torsion
_geom_torsion_publ_flag
O1 S1 N1 C7 . . . . 35.5(5) no
O2 S1 N1 C7 . . . . 164.9(5) no
C1 S1 N1 C7 . . . . -79.1(5) no
O1 S1 C1 C2 . . . . -175.7(4) no
O1 S1 C1 C6 . . . . 9.1(4) no
O2 S1 C1 C2 . . . . 55.6(5) no
O2 S1 C1 C6 . . . . -119.7(4) no
N1 S1 C1 C2 . . . . -59.0(5) no
N1 S1 C1 C6 . . . . 125.7(4) no
S1 N1 C7 C8 . . . . -166.5(4) no
S1 N1 C7 C12 . . . . 11.8(8) no
S1 C1 C2 I1 . . . . 4.0(6) no
S1 C1 C2 C3 . . . . -175.7(4) no
C6 C1 C2 I1 . . . . 179.1(4) no
C6 C1 C2 C3 . . . . -0.5(8) no
S1 C1 C6 C5 . . . . 176.5(4) no
C2 C1 C6 C5 . . . . 1.0(8) no
I1 C2 C3 C4 . . . . 179.4(5) no
C1 C2 C3 C4 . . . . -0.9(9) no
C2 C3 C4 C5 . . . . 1.9(10) no
C3 C4 C5 C6 . . . . -1.3(9) no
C4 C5 C6 C1 . . . . -0.1(8) no
N1 C7 C8 C9 . . . . 178.2(5) no
C12 C7 C8 C9 . . . . -0.2(9) no
N1 C7 C12 C11 . . . . -177.8(5) no
C8 C7 C12 C11 . . . . 0.4(9) no
C7 C8 C9 C10 . . . . 0.3(9) no
C8 C9 C10 C11 . . . . -0.6(9) no
C8 C9 C10 C13 . . . . 180.0(6) no
C9 C10 C11 C12 . . . . 0.9(9) no
C13 C10 C11 C12 . . . . -179.7(6) no
C9 C10 C13 O3 . . . . 2.8(8) no
C9 C10 C13 O4 . . . . -176.6(6) no
C11 C10 C13 O3 . . . . -176.6(5) no
C11 C10 C13 O4 . . . . 4.0(9) no
C10 C11 C12 C7 . . . . -0.8(9) no

loop_
_cod_related_entry_id
_cod_related_entry_database
_cod_related_entry_code
1 ChemSpider 30655708
